data_1505361
loop_
_publ_author_name
'Wang, Fudong'
'Xiao, Zuo'
'Gan, Liangbing'
'Jia, Zhenshan'
'Jiang, Zhongping'
'Zhang, Shiwei'
'Zheng, Bo'
'Gu, Yuan'

_publ_section_title
;
 From fullerene-mixed peroxide to open-cage oxafulleroid
 C(59)(O)(3)(OH)(2)(OO(t)()Bu)(2) embedded with furan and lactone motifs.
;
_journal_issue 9
_journal_name_full 'Organic letters'
_journal_page_first 1741
_journal_page_last 1743
_journal_paper_doi 10.1021/ol070386j
_journal_volume 9
_journal_year 2007
_chemical_formula_sum 'C68 H21 O9'
_chemical_formula_weight 981.85
_chemical_name_systematic
; 
 ? 
;
_space_group_IT_number 15
_symmetry_cell_setting monoclinic
_symmetry_space_group_name_Hall '-C 2yc'
_symmetry_space_group_name_H-M 'C 1 2/c 1'
_atom_sites_solution_hydrogens geom
_atom_sites_solution_primary direct
_atom_sites_solution_secondary difmap
_audit_creation_method SHELXL-97
_cell_angle_alpha 90.00
_cell_angle_beta 116.70(3)
_cell_angle_gamma 90.00
_cell_formula_units_Z 8
_cell_length_a 35.284(7)
_cell_length_b 14.200(3)
_cell_length_c 18.567(4)
_cell_measurement_reflns_used 11438
_cell_measurement_temperature 143(2)
_cell_measurement_theta_max 25.02
_cell_measurement_theta_min 2.17
_cell_volume 8311(4)
_computing_cell_refinement Rapid-AUTO
_computing_data_collection 'Rapid-AUTO (Rigaku,2000)'
_computing_data_reduction 'CrystalStructure (Rigaku/MSC,2000)'
_computing_molecular_graphics 'Siemens SHELXTL V4.2,(Sheldrick,1990)'
_computing_publication_material SHELXL-97,(Sheldrick,1997)
_computing_structure_refinement SHELXL-97,(Sheldrick,1997)
_computing_structure_solution SHELXS-97,(Sheldrick,1997)
_diffrn_ambient_temperature 143(2)
_diffrn_detector_area_resol_mean 10.00
_diffrn_measured_fraction_theta_full 0.988
_diffrn_measured_fraction_theta_max 0.988
_diffrn_measurement_device_type 'Rigaku RAXIS RAPID IP'
_diffrn_measurement_method \W
_diffrn_radiation_monochromator graphite
_diffrn_radiation_source 'fine-focus sealed tube'
_diffrn_radiation_type MoK\a
_diffrn_radiation_wavelength 0.71073
_diffrn_reflns_av_R_equivalents 0.0452
_diffrn_reflns_av_sigmaI/netI 0.1037
_diffrn_reflns_limit_h_max 37
_diffrn_reflns_limit_h_min -42
_diffrn_reflns_limit_k_max 16
_diffrn_reflns_limit_k_min -16
_diffrn_reflns_limit_l_max 22
_diffrn_reflns_limit_l_min -22
_diffrn_reflns_number 11438
_diffrn_reflns_theta_full 25.02
_diffrn_reflns_theta_max 25.02
_diffrn_reflns_theta_min 2.17
_diffrn_standards_decay_% 0
_diffrn_standards_interval_count 0
_diffrn_standards_interval_time 0
_diffrn_standards_number 0
_exptl_absorpt_coefficient_mu 0.105
_exptl_absorpt_correction_T_max 0.984
_exptl_absorpt_correction_T_min 0.949
_exptl_absorpt_correction_type empirical
_exptl_absorpt_process_details
; 
                                  HIGASHI, T. (1995). Abscor-Empirical
                                  Absorption Correction based on Fourier
                                  Series Approximation.
                                  Rigaku Corporation,Tokyo,Japan.
;
_exptl_crystal_colour colourless
_exptl_crystal_density_diffrn 1.569
_exptl_crystal_density_method 'not measured'
_exptl_crystal_description block
_exptl_crystal_F_000 4008
_exptl_crystal_size_max 0.50
_exptl_crystal_size_mid 0.40
_exptl_crystal_size_min 0.15
_refine_diff_density_max 0.993
_refine_diff_density_min -0.406
_refine_diff_density_rms 0.058
_refine_ls_extinction_coef 0.00142(13)
_refine_ls_extinction_expression Fc^*^=kFc[1+0.001xFc^2^\l^3^/sin(2\q)]^-1/4^
_refine_ls_extinction_method SHELXL
_refine_ls_goodness_of_fit_ref 0.998
_refine_ls_hydrogen_treatment constr
_refine_ls_matrix_type full
_refine_ls_number_parameters 714
_refine_ls_number_reflns 7246
_refine_ls_number_restraints 2
_refine_ls_restrained_S_all 0.998
_refine_ls_R_factor_all 0.1260
_refine_ls_R_factor_gt 0.0617
_refine_ls_shift/su_max 0.000
_refine_ls_shift/su_mean 0.000
_refine_ls_structure_factor_coef Fsqd
_refine_ls_weighting_details 'calc w=1/[\s^2^(Fo^2^)+(0.0750P)^2^+0.0000P] where P=(Fo^2^+2Fc^2^)/3'
_refine_ls_weighting_scheme calc
_refine_ls_wR_factor_gt 0.1470
_refine_ls_wR_factor_ref 0.1621
_reflns_number_gt 3469
_reflns_number_total 7246
_reflns_threshold_expression >2sigma(I)
_cod_data_source_file ol070386jsi20070215_023404.cif
_cod_data_source_block a
_cod_original_cell_volume 8311(3)
_cod_original_sg_symbol_H-M C2/c
_cod_database_code 1505361

loop_
_symmetry_equiv_pos_as_xyz
'x, y, z'
'-x, y, -z+1/2'
'x+1/2, y+1/2, z'
'-x+1/2, y+1/2, -z+1/2'
'-x, -y, -z'
'x, -y, z-1/2'
'-x+1/2, -y+1/2, -z'
'x+1/2, -y+1/2, z-1/2'

loop_
_atom_site_label
_atom_site_type_symbol
_atom_site_fract_x
_atom_site_fract_y
_atom_site_fract_z
_atom_site_U_iso_or_equiv
_atom_site_adp_type
_atom_site_occupancy
_atom_site_symmetry_multiplicity
_atom_site_calc_flag
_atom_site_refinement_flags
O1 O 0.05021(7) 0.25135(18) 0.09194(13) 0.0346(6) Uani 1 1 d .
O2 O 0.02568(8) 0.1103(2) -0.06967(15) 0.0552(9) Uani 1 1 d D
O3 O 0.05101(12) 0.4369(2) 0.2071(2) 0.0815(11) Uani 1 1 d D
O4 O 0.14951(10) 0.4839(2) 0.13423(18) 0.0648(9) Uani 1 1 d .
O5 O 0.11712(12) 0.5390(2) 0.14338(18) 0.0754(10) Uani 1 1 d .
O6 O 0.12760(9) 0.2926(3) -0.04074(15) 0.0891(13) Uani 1 1 d .
O7 O 0.16201(12) 0.2742(3) -0.0547(2) 0.0873(11) Uani 1 1 d .
O8A O -0.03497(17) 0.1649(4) 0.0299(3) 0.047(2) Uani 0.459(5) 1 d P
O8B O -0.02643(17) 0.2621(5) 0.1118(3) 0.067(2) Uani 0.541(5) 1 d P
C1 C 0.22135(12) 0.0601(3) 0.4208(2) 0.0451(11) Uani 1 1 d .
C2 C 0.23842(12) 0.0262(3) 0.3667(2) 0.0512(12) Uani 1 1 d .
C3 C 0.21345(13) -0.0539(3) 0.3228(3) 0.0524(12) Uani 1 1 d .
C4 C 0.18106(13) -0.0701(3) 0.3492(2) 0.0468(11) Uani 1 1 d .
C5 C 0.18582(13) 0.0004(3) 0.4088(2) 0.0405(10) Uani 1 1 d .
C6 C 0.15059(13) 0.0378(3) 0.4116(2) 0.0393(10) Uani 1 1 d .
C7 C 0.14887(12) 0.1386(3) 0.4250(2) 0.0391(10) Uani 1 1 d .
C8 C 0.18250(13) 0.1964(3) 0.4357(2) 0.0417(10) Uani 1 1 d .
C9 C 0.22003(11) 0.1559(3) 0.4340(2) 0.0390(10) Uani 1 1 d .
C10 C 0.23536(12) 0.2225(3) 0.3948(2) 0.0460(11) Uani 1 1 d .
C11 C 0.25184(11) 0.1907(3) 0.3432(2) 0.0472(11) Uani 1 1 d .
C12 C 0.25327(11) 0.0900(3) 0.3288(2) 0.0484(11) Uani 1 1 d .
C13 C 0.24359(12) 0.0792(4) 0.2450(3) 0.0557(13) Uani 1 1 d .
C14 C 0.21922(13) 0.0022(3) 0.2026(3) 0.0530(12) Uani 1 1 d .
C15 C 0.20400(14) -0.0654(3) 0.2414(3) 0.0538(12) Uani 1 1 d .
C16 C 0.16199(15) -0.0947(3) 0.1847(3) 0.0531(12) Uani 1 1 d .
C17 C 0.13071(14) -0.1097(3) 0.2085(3) 0.0499(11) Uani 1 1 d .
C18 C 0.14051(14) -0.0979(3) 0.2931(2) 0.0458(11) Uani 1 1 d .
C19 C 0.10355(12) -0.0576(3) 0.2960(2) 0.0406(10) Uani 1 1 d .
C20 C 0.10859(12) 0.0095(3) 0.3537(2) 0.0405(10) Uani 1 1 d .
C21 C 0.08086(12) 0.0902(3) 0.3306(2) 0.0394(10) Uani 1 1 d .
C22 C 0.10586(12) 0.1704(3) 0.3741(2) 0.0408(10) Uani 1 1 d .
C23 C 0.09946(12) 0.2562(3) 0.3351(2) 0.0423(10) Uani 1 1 d .
C24 C 0.13386(13) 0.3164(3) 0.3471(2) 0.0390(10) Uani 1 1 d .
C25 C 0.17551(13) 0.2873(3) 0.3972(2) 0.0446(11) Uani 1 1 d .
C26 C 0.20742(12) 0.3045(3) 0.3721(2) 0.0410(10) Uani 1 1 d .
C27 C 0.19714(12) 0.3511(3) 0.2992(2) 0.0424(10) Uani 1 1 d .
C28 C 0.21386(12) 0.3190(3) 0.2461(2) 0.0439(11) Uani 1 1 d .
C29 C 0.24097(11) 0.2416(3) 0.2676(2) 0.0456(11) Uani 1 1 d .
C30 C 0.23601(12) 0.1717(3) 0.2080(3) 0.0502(12) Uani 1 1 d .
C31 C 0.20395(12) 0.1836(3) 0.1281(2) 0.0447(11) Uani 1 1 d .
C32 C 0.17893(12) 0.1046(3) 0.0841(2) 0.0457(11) Uani 1 1 d .
C33 C 0.18664(14) 0.0147(4) 0.1195(2) 0.0540(12) Uani 1 1 d .
C34 C 0.15105(15) -0.0448(3) 0.1094(2) 0.0517(12) Uani 1 1 d .
C35 C 0.11053(13) -0.0097(3) 0.0638(2) 0.0443(11) Uani 1 1 d .
C36 C 0.07809(13) -0.0247(3) 0.0906(2) 0.0453(11) Uani 1 1 d .
C37 C 0.08803(13) -0.0759(3) 0.1613(2) 0.0459(11) Uani 1 1 d .
C38 C 0.07152(12) -0.0448(3) 0.2137(2) 0.0397(10) Uani 1 1 d .
C39 C 0.04299(12) 0.0322(3) 0.1914(2) 0.0424(11) Uani 1 1 d .
C40 C 0.04839(11) 0.1026(3) 0.2528(2) 0.0384(10) Uani 1 1 d .
C41 C 0.03728(12) 0.1979(3) 0.2222(2) 0.0429(11) Uani 1 1 d .
C42 C 0.06419(12) 0.2708(3) 0.2574(2) 0.0424(10) Uani 1 1 d .
C43 C 0.07548(12) 0.3532(3) 0.2153(2) 0.0468(11) Uani 1 1 d .
C44 C 0.12312(13) 0.3677(3) 0.2744(2) 0.0419(10) Uani 1 1 d .
C45 C 0.15537(13) 0.3857(3) 0.2515(2) 0.0456(11) Uani 1 1 d .
C46 C 0.14654(12) 0.3917(3) 0.1636(2) 0.0399(10) Uani 1 1 d .
C47 C 0.18256(12) 0.3329(3) 0.1640(2) 0.0420(11) Uani 1 1 d .
C48 C 0.17770(11) 0.2667(3) 0.1056(2) 0.0388(10) Uani 1 1 d .
C49 C 0.13530(11) 0.2433(3) 0.0349(2) 0.0414(11) Uani 1 1 d .
C50 C 0.13592(12) 0.1350(3) 0.0332(2) 0.0443(11) Uani 1 1 d .
C51 C 0.10230(12) 0.0801(3) 0.02403(19) 0.0381(10) Uani 1 1 d .
C52 C 0.05770(11) 0.1176(3) 0.01038(19) 0.0356(10) Uani 1 1 d .
C53 C 0.04828(12) 0.0490(3) 0.0663(2) 0.0385(10) Uani 1 1 d .
C54 C 0.02693(12) 0.0691(3) 0.1114(2) 0.0431(11) Uani 1 1 d .
O9B O -0.00476(10) 0.1378(3) 0.0864(2) 0.0541(11) Uani 0.541(5) 1 d P
C55A C -0.00476(10) 0.1378(3) 0.0864(2) 0.0687(13) Uani 0.459(5) 1 d P
C55B C 0.00121(11) 0.2088(3) 0.1489(2) 0.0594(11) Uani 0.541(5) 1 d P
O9A O 0.00121(11) 0.2088(3) 0.1489(2) 0.0594(11) Uani 0.459(5) 1 d P
C56 C 0.07568(11) 0.3228(3) 0.1371(2) 0.0355(9) Uani 1 1 d .
C57 C 0.10636(11) 0.3401(3) 0.1147(2) 0.0360(10) Uani 1 1 d .
C58 C 0.10136(11) 0.2714(3) 0.05481(19) 0.0323(9) Uani 1 1 d .
C59 C 0.06796(10) 0.2157(3) 0.04480(19) 0.0325(9) Uani 1 1 d .
C61 C 0.09626(19) 0.5978(4) 0.0710(3) 0.0797(17) Uani 1 1 d .
C62 C 0.12862(16) 0.6663(3) 0.0658(3) 0.0848(17) Uani 1 1 d .
H62A H 0.1419 0.7018 0.1149 0.127 Uiso 1 1 calc R
H62B H 0.1144 0.7084 0.0212 0.127 Uiso 1 1 calc R
H62C H 0.1498 0.6313 0.0580 0.127 Uiso 1 1 calc R
C63 C 0.06417(19) 0.6508(4) 0.0928(3) 0.108(2) Uani 1 1 d .
H63A H 0.0794 0.6890 0.1397 0.162 Uiso 1 1 calc R
H63B H 0.0471 0.6058 0.1036 0.162 Uiso 1 1 calc R
H63C H 0.0463 0.6901 0.0484 0.162 Uiso 1 1 calc R
C64 C 0.0737(2) 0.5382(4) -0.0021(3) 0.119(2) Uani 1 1 d .
H64A H 0.0541 0.4975 0.0054 0.179 Uiso 1 1 calc R
H64B H 0.0940 0.5009 -0.0108 0.179 Uiso 1 1 calc R
H64C H 0.0586 0.5778 -0.0482 0.179 Uiso 1 1 calc R
C65 C 0.16798(13) 0.3625(3) -0.0924(3) 0.0503(12) Uani 1 1 d .
C66 C 0.1326(2) 0.3653(4) -0.1746(3) 0.117(3) Uani 1 1 d .
H66A H 0.1297 0.3047 -0.1996 0.175 Uiso 1 1 calc R
H66B H 0.1383 0.4120 -0.2058 0.175 Uiso 1 1 calc R
H66C H 0.1068 0.3808 -0.1719 0.175 Uiso 1 1 calc R
C67 C 0.2058(3) 0.3323(5) -0.0998(7) 0.257(7) Uani 1 1 d .
H67A H 0.2002 0.2736 -0.1283 0.386 Uiso 1 1 calc R
H67B H 0.2290 0.3246 -0.0470 0.386 Uiso 1 1 calc R
H67C H 0.2130 0.3792 -0.1289 0.386 Uiso 1 1 calc R
C68 C 0.17574(16) 0.4505(4) -0.0486(3) 0.0836(17) Uani 1 1 d .
H68A H 0.1993 0.4431 0.0038 0.125 Uiso 1 1 calc R
H68B H 0.1509 0.4680 -0.0429 0.125 Uiso 1 1 calc R
H68C H 0.1821 0.4988 -0.0777 0.125 Uiso 1 1 calc R
C69B C 0.0307(2) 0.1745(4) -0.1287(3) 0.095(5) Uani 0.541(5) 1 d PD
H69A H 0.0076 0.1649 -0.1814 0.142 Uiso 0.541(5) 1 calc PR
H69B H 0.0570 0.1611 -0.1301 0.142 Uiso 0.541(5) 1 calc PR
H69C H 0.0306 0.2388 -0.1126 0.142 Uiso 0.541(5) 1 calc PR
C69A C 0.00590(17) 0.4605(12) 0.1636(8) 0.165(8) Uani 0.459(5) 1 d PD
H69D H 0.0017 0.5248 0.1743 0.247 Uiso 0.459(5) 1 calc PR
H69E H -0.0101 0.4199 0.1812 0.247 Uiso 0.459(5) 1 calc PR
H69F H -0.0036 0.4523 0.1068 0.247 Uiso 0.459(5) 1 calc PR

loop_
_atom_site_aniso_label
_atom_site_aniso_U_11
_atom_site_aniso_U_22
_atom_site_aniso_U_33
_atom_site_aniso_U_23
_atom_site_aniso_U_13
_atom_site_aniso_U_12
O1 0.0328(14) 0.0343(17) 0.0328(14) 0.0088(12) 0.0113(12) -0.0004(12)
O2 0.0585(18) 0.073(2) 0.0193(14) 0.0073(14) 0.0046(13) -0.0262(16)
O3 0.110(3) 0.043(2) 0.100(3) 0.0078(19) 0.055(2) 0.040(2)
O4 0.073(2) 0.034(2) 0.075(2) 0.0039(16) 0.0213(18) -0.0230(16)
O5 0.127(3) 0.041(2) 0.065(2) 0.0038(17) 0.049(2) -0.001(2)
O6 0.0499(19) 0.194(4) 0.0209(15) 0.0160(19) 0.0135(15) 0.002(2)
O7 0.114(3) 0.088(3) 0.075(2) 0.004(2) 0.056(2) 0.006(2)
O8A 0.026(3) 0.059(5) 0.040(4) 0.007(3) -0.001(3) -0.002(3)
O8B 0.046(4) 0.089(5) 0.069(4) 0.022(4) 0.029(3) 0.021(3)
C1 0.045(2) 0.055(3) 0.025(2) 0.011(2) 0.0056(19) 0.007(2)
C2 0.040(2) 0.056(3) 0.043(2) 0.020(2) 0.006(2) 0.025(2)
C3 0.056(3) 0.040(3) 0.047(3) 0.011(2) 0.010(2) 0.026(2)
C4 0.055(3) 0.030(3) 0.043(2) 0.019(2) 0.010(2) 0.007(2)
C5 0.054(3) 0.033(3) 0.022(2) 0.0124(18) 0.0059(19) 0.004(2)
C6 0.055(3) 0.035(3) 0.025(2) 0.0096(18) 0.015(2) -0.003(2)
C7 0.055(3) 0.049(3) 0.0181(19) 0.0018(18) 0.0211(19) -0.005(2)
C8 0.054(3) 0.042(3) 0.0187(19) -0.0056(19) 0.0078(18) -0.007(2)
C9 0.035(2) 0.052(3) 0.0178(19) 0.0026(19) 0.0012(17) -0.006(2)
C10 0.036(2) 0.063(3) 0.025(2) -0.004(2) 0.0016(19) -0.018(2)
C11 0.0170(19) 0.071(4) 0.038(2) 0.006(2) -0.0024(18) -0.009(2)
C12 0.029(2) 0.062(4) 0.045(3) 0.010(2) 0.008(2) 0.019(2)
C13 0.033(2) 0.082(4) 0.052(3) 0.005(3) 0.020(2) 0.018(2)
C14 0.049(3) 0.056(3) 0.056(3) -0.003(3) 0.025(2) 0.023(2)
C15 0.059(3) 0.035(3) 0.067(3) 0.003(2) 0.028(3) 0.029(2)
C16 0.079(3) 0.022(3) 0.052(3) -0.006(2) 0.024(3) 0.023(2)
C17 0.071(3) 0.020(3) 0.052(3) -0.002(2) 0.022(3) -0.004(2)
C18 0.066(3) 0.020(2) 0.045(2) 0.0154(19) 0.018(2) 0.003(2)
C19 0.053(3) 0.026(2) 0.036(2) 0.0146(19) 0.014(2) -0.006(2)
C20 0.050(3) 0.044(3) 0.027(2) 0.012(2) 0.017(2) -0.009(2)
C21 0.046(2) 0.051(3) 0.030(2) 0.002(2) 0.024(2) -0.001(2)
C22 0.048(3) 0.050(3) 0.030(2) -0.003(2) 0.023(2) -0.002(2)
C23 0.054(3) 0.038(3) 0.040(2) -0.011(2) 0.026(2) 0.008(2)
C24 0.059(3) 0.028(3) 0.034(2) -0.0093(19) 0.025(2) 0.002(2)
C25 0.063(3) 0.038(3) 0.026(2) -0.0118(19) 0.014(2) -0.013(2)
C26 0.048(2) 0.035(3) 0.027(2) -0.0096(19) 0.0054(19) -0.013(2)
C27 0.047(3) 0.036(3) 0.035(2) -0.010(2) 0.010(2) -0.018(2)
C28 0.034(2) 0.053(3) 0.037(2) 0.000(2) 0.009(2) -0.023(2)
C29 0.028(2) 0.065(3) 0.038(2) -0.001(2) 0.0098(19) -0.014(2)
C30 0.031(2) 0.069(4) 0.053(3) 0.013(3) 0.020(2) 0.008(2)
C31 0.036(2) 0.072(4) 0.035(2) -0.006(2) 0.024(2) -0.017(2)
C32 0.049(3) 0.063(3) 0.037(2) -0.004(2) 0.029(2) 0.002(2)
C33 0.062(3) 0.062(4) 0.046(3) -0.015(2) 0.031(2) 0.009(3)
C34 0.075(3) 0.039(3) 0.044(3) -0.020(2) 0.028(2) 0.005(3)
C35 0.064(3) 0.037(3) 0.033(2) -0.021(2) 0.022(2) -0.009(2)
C36 0.061(3) 0.031(3) 0.031(2) -0.0129(19) 0.009(2) -0.024(2)
C37 0.066(3) 0.020(2) 0.039(2) -0.0044(19) 0.012(2) -0.017(2)
C38 0.045(2) 0.031(3) 0.039(2) 0.006(2) 0.016(2) -0.018(2)
C39 0.036(2) 0.050(3) 0.036(2) 0.008(2) 0.0119(19) -0.017(2)
C40 0.038(2) 0.046(3) 0.038(2) 0.004(2) 0.023(2) -0.013(2)
C41 0.032(2) 0.060(3) 0.045(2) 0.009(2) 0.025(2) 0.012(2)
C42 0.049(3) 0.042(3) 0.049(3) -0.002(2) 0.033(2) 0.006(2)
C43 0.057(3) 0.027(3) 0.055(3) 0.002(2) 0.024(2) 0.016(2)
C44 0.057(3) 0.019(2) 0.044(2) -0.0086(19) 0.018(2) -0.0024(19)
C45 0.057(3) 0.021(2) 0.042(2) -0.0022(19) 0.007(2) -0.010(2)
C46 0.051(3) 0.018(2) 0.042(2) 0.0093(18) 0.013(2) -0.0108(19)
C47 0.047(2) 0.045(3) 0.032(2) 0.010(2) 0.017(2) -0.020(2)
C48 0.035(2) 0.047(3) 0.031(2) 0.010(2) 0.0127(18) -0.011(2)
C49 0.044(2) 0.054(3) 0.028(2) 0.016(2) 0.0184(19) -0.010(2)
C50 0.051(3) 0.062(3) 0.0202(19) -0.008(2) 0.0164(19) -0.012(2)
C51 0.055(3) 0.042(3) 0.0187(18) -0.0108(18) 0.0176(18) -0.013(2)
C52 0.038(2) 0.040(3) 0.0219(19) -0.0024(18) 0.0068(17) -0.0164(19)
C53 0.044(2) 0.031(3) 0.028(2) -0.0044(19) 0.0047(19) -0.015(2)
C54 0.033(2) 0.048(3) 0.040(2) 0.003(2) 0.009(2) -0.015(2)
O9B 0.028(2) 0.094(3) 0.0389(18) 0.024(2) 0.0136(18) -0.012(2)
C55A 0.028(2) 0.094(3) 0.074(3) 0.024(2) 0.0136(18) -0.012(2)
C55B 0.031(2) 0.064(3) 0.078(3) 0.020(2) 0.021(2) 0.010(2)
O9A 0.031(2) 0.064(3) 0.078(3) 0.020(2) 0.021(2) 0.010(2)
C56 0.039(2) 0.025(2) 0.037(2) 0.0007(18) 0.0124(19) 0.0022(18)
C57 0.037(2) 0.025(2) 0.032(2) 0.0132(18) 0.0021(18) -0.0010(18)
C58 0.030(2) 0.038(3) 0.0193(18) 0.0099(17) 0.0032(16) -0.0020(18)
C59 0.027(2) 0.038(3) 0.0243(19) 0.0091(17) 0.0036(17) -0.0024(18)
C61 0.126(5) 0.040(3) 0.042(3) 0.015(2) 0.011(3) 0.004(3)
C62 0.114(4) 0.038(3) 0.094(4) 0.029(3) 0.040(4) -0.008(3)
C63 0.160(6) 0.074(5) 0.103(5) 0.026(4) 0.071(5) 0.032(4)
C64 0.149(6) 0.078(5) 0.069(4) -0.001(3) -0.006(4) 0.007(4)
C65 0.066(3) 0.034(3) 0.075(3) 0.024(2) 0.053(3) 0.001(2)
C66 0.228(7) 0.067(4) 0.040(3) -0.004(3) 0.046(4) -0.074(5)
C67 0.215(10) 0.082(6) 0.59(2) 0.065(10) 0.284(13) 0.046(6)
C68 0.075(4) 0.094(5) 0.074(4) -0.041(3) 0.027(3) -0.017(3)
C69B 0.055(6) 0.100(9) 0.056(6) -0.070(6) -0.040(5) 0.044(6)
C69A 0.136(15) 0.19(2) 0.116(13) -0.037(13) 0.007(11) -0.059(14)

loop_
_atom_type_symbol
_atom_type_description
_atom_type_scat_dispersion_real
_atom_type_scat_dispersion_imag
_atom_type_scat_source
C C 0.0033 0.0016 'International Tables Vol C Tables 4.2.6.8 and 6.1.1.4'
H H 0.0000 0.0000 'International Tables Vol C Tables 4.2.6.8 and 6.1.1.4'
O O 0.0106 0.0060 'International Tables Vol C Tables 4.2.6.8 and 6.1.1.4'

loop_
_geom_angle_atom_site_label_1
_geom_angle_atom_site_label_2
_geom_angle_atom_site_label_3
_geom_angle
C56 O1 C59 107.6(3)
C52 O2 C69B 115.2(3)
C43 O3 C69A 134.5(7)
C46 O4 O5 104.5(3)
O4 O5 C61 107.2(3)
O7 O6 C49 106.7(3)
O6 O7 C65 104.5(3)
C55A O8A O9B 0.0(7)
O9A O8B C55B 0.0(7)
C9 C1 C5 120.5(4)
C9 C1 C2 120.1(4)
C5 C1 C2 107.2(4)
C12 C2 C3 120.0(4)
C12 C2 C1 119.9(4)
C3 C2 C1 108.2(4)
C15 C3 C2 119.3(4)
C15 C3 C4 120.2(4)
C2 C3 C4 107.9(4)
C18 C4 C5 119.7(4)
C18 C4 C3 119.5(4)
C5 C4 C3 108.1(4)
C6 C5 C4 120.1(4)
C6 C5 C1 120.2(4)
C4 C5 C1 108.6(4)
C5 C6 C20 120.5(4)
C5 C6 C7 119.6(4)
C20 C6 C7 107.0(3)
C8 C7 C22 119.1(4)
C8 C7 C6 120.5(4)
C22 C7 C6 107.8(3)
C7 C8 C25 121.1(4)
C7 C8 C9 119.5(4)
C25 C8 C9 107.3(3)
C1 C9 C10 120.3(4)
C1 C9 C8 119.6(4)
C10 C9 C8 107.7(4)
C11 C10 C9 120.1(4)
C11 C10 C26 119.6(4)
C9 C10 C26 108.1(3)
C10 C11 C12 120.0(4)
C10 C11 C29 119.0(4)
C12 C11 C29 108.9(4)
C2 C12 C13 121.2(4)
C2 C12 C11 119.7(4)
C13 C12 C11 106.9(4)
C14 C13 C12 118.6(4)
C14 C13 C30 120.4(4)
C12 C13 C30 108.6(4)
C13 C14 C15 120.9(4)
C13 C14 C33 119.6(4)
C15 C14 C33 108.4(4)
C3 C15 C14 119.9(4)
C3 C15 C16 119.3(4)
C14 C15 C16 108.6(4)
C17 C16 C15 121.2(4)
C17 C16 C34 118.6(4)
C15 C16 C34 107.6(4)
C16 C17 C37 121.5(4)
C16 C17 C18 119.5(4)
C37 C17 C18 107.1(4)
C4 C18 C19 120.0(4)
C4 C18 C17 120.2(4)
C19 C18 C17 107.7(4)
C20 C19 C38 119.9(4)
C20 C19 C18 119.7(4)
C38 C19 C18 107.5(3)
C19 C20 C21 118.9(3)
C19 C20 C6 120.0(4)
C21 C20 C6 109.5(4)
C40 C21 C20 122.7(4)
C40 C21 C22 119.4(4)
C20 C21 C22 107.3(3)
C23 C22 C21 119.2(4)
C23 C22 C7 119.5(4)
C21 C22 C7 108.4(4)
C22 C23 C24 121.4(4)
C22 C23 C42 121.1(4)
C24 C23 C42 111.5(4)
C25 C24 C23 119.6(4)
C25 C24 C44 122.1(4)
C23 C24 C44 108.3(4)
C24 C25 C26 118.7(3)
C24 C25 C8 119.2(4)
C26 C25 C8 109.4(4)
C27 C26 C25 120.0(4)
C27 C26 C10 120.3(4)
C25 C26 C10 107.5(4)
C26 C27 C45 120.8(4)
C26 C27 C28 120.4(4)
C45 C27 C28 108.3(3)
C29 C28 C27 119.8(4)
C29 C28 C47 120.9(4)
C27 C28 C47 109.2(4)
C28 C29 C30 119.6(4)
C28 C29 C11 120.9(4)
C30 C29 C11 106.5(4)
C31 C30 C29 119.3(4)
C31 C30 C13 119.7(4)
C29 C30 C13 109.1(4)
C30 C31 C32 120.2(4)
C30 C31 C48 120.5(4)
C32 C31 C48 108.9(3)
C33 C32 C31 120.3(4)
C33 C32 C50 120.1(4)
C31 C32 C50 109.6(4)
C32 C33 C34 119.5(4)
C32 C33 C14 119.9(4)
C34 C33 C14 106.8(4)
C35 C34 C33 117.6(4)
C35 C34 C16 121.1(4)
C33 C34 C16 108.5(4)
C34 C35 C51 123.2(4)
C34 C35 C36 119.5(4)
C51 C35 C36 107.3(4)
C37 C36 C53 121.5(4)
C37 C36 C35 119.5(4)
C53 C36 C35 111.8(4)
C36 C37 C38 118.5(4)
C36 C37 C17 119.7(4)
C38 C37 C17 109.1(3)
C37 C38 C39 119.9(3)
C37 C38 C19 108.7(4)
C39 C38 C19 121.5(4)
C38 C39 C54 119.0(4)
C38 C39 C40 118.2(3)
C54 C39 C40 114.3(4)
C21 C40 C41 118.4(4)
C21 C40 C39 118.7(4)
C41 C40 C39 114.4(3)
C42 C41 O9A 121.3(4)
C42 C41 C55B 121.3(4)
O9A C41 C55B 0.0(5)
C42 C41 C40 121.0(4)
O9A C41 C40 117.0(4)
C55B C41 C40 117.0(4)
C41 C42 C23 118.5(4)
C41 C42 C43 127.8(4)
C23 C42 C43 108.2(3)
O3 C43 C56 113.3(3)
O3 C43 C44 111.9(3)
C56 C43 C44 104.2(3)
O3 C43 C42 113.4(3)
C56 C43 C42 112.3(3)
C44 C43 C42 100.6(3)
C45 C44 C24 118.2(4)
C45 C44 C43 125.2(4)
C24 C44 C43 110.1(3)
C44 C45 C27 120.1(4)
C44 C45 C46 122.1(3)
C27 C45 C46 110.1(3)
O4 C46 C57 115.3(3)
O4 C46 C47 107.3(3)
C57 C46 C47 107.4(3)
O4 C46 C45 116.2(3)
C57 C46 C45 107.9(3)
C47 C46 C45 101.4(3)
C48 C47 C28 120.1(4)
C48 C47 C46 124.1(3)
C28 C47 C46 108.8(3)
C47 C48 C31 119.5(3)
C47 C48 C49 123.5(4)
C31 C48 C49 109.0(4)
C58 C49 O6 106.8(3)
C58 C49 C48 108.9(3)
O6 C49 C48 113.9(3)
C58 C49 C50 107.4(3)
O6 C49 C50 116.8(3)
C48 C49 C50 102.7(3)
C51 C50 C32 120.6(4)
C51 C50 C49 123.6(4)
C32 C50 C49 107.8(3)
C50 C51 C35 118.6(4)
C50 C51 C52 125.4(4)
C35 C51 C52 109.9(3)
O2 C52 C59 116.1(3)
O2 C52 C53 110.2(3)
C59 C52 C53 112.1(3)
O2 C52 C51 114.6(3)
C59 C52 C51 102.3(3)
C53 C52 C51 100.3(3)
C54 C53 C36 119.5(4)
C54 C53 C52 127.5(4)
C36 C53 C52 108.9(3)
C53 C54 C55A 121.0(4)
C53 C54 O9B 121.0(4)
C55A C54 O9B 0.0(4)
C53 C54 C39 118.9(4)
C55A C54 C39 119.0(4)
O9B C54 C39 119.0(4)
O8A O9B C54 142.7(5)
O8A O9B O9A 103.3(4)
C54 O9B O9A 113.9(3)
O8A O9B C55B 103.3(4)
C54 O9B C55B 113.9(3)
O9A O9B C55B 0.0(4)
O8A C55A C54 142.7(5)
O8A C55A O9A 103.3(4)
C54 C55A O9A 113.9(3)
O8A C55A C55B 103.3(4)
C54 C55A C55B 113.9(3)
O9A C55A C55B 0.0(4)
O8B C55B C41 142.6(5)
O8B C55B C55A 101.0(4)
C41 C55B C55A 115.8(4)
O8B C55B O9B 101.0(4)
C41 C55B O9B 115.8(4)
C55A C55B O9B 0.0(4)
O8B O9A C41 142.6(5)
O8B O9A C55A 101.0(4)
C41 O9A C55A 115.8(4)
O8B O9A O9B 101.0(4)
C41 O9A O9B 115.8(4)
C55A O9A O9B 0.0(4)
C57 C56 O1 110.2(3)
C57 C56 C43 126.5(4)
O1 C56 C43 121.0(3)
C56 C57 C58 106.3(3)
C56 C57 C46 125.5(4)
C58 C57 C46 124.1(3)
C59 C58 C57 107.4(3)
C59 C58 C49 124.5(4)
C57 C58 C49 123.7(3)
C58 C59 O1 108.2(3)
C58 C59 C52 128.5(3)
O1 C59 C52 121.1(3)
O5 C61 C64 110.7(4)
O5 C61 C62 109.6(4)
C64 C61 C62 114.2(5)
O5 C61 C63 99.2(4)
C64 C61 C63 111.0(5)
C62 C61 C63 111.0(4)
C61 C62 H62A 109.5
C61 C62 H62B 109.5
H62A C62 H62B 109.5
C61 C62 H62C 109.5
H62A C62 H62C 109.5
H62B C62 H62C 109.5
C61 C63 H63A 109.5
C61 C63 H63B 109.5
H63A C63 H63B 109.5
C61 C63 H63C 109.5
H63A C63 H63C 109.5
H63B C63 H63C 109.5
C61 C64 H64A 109.5
C61 C64 H64B 109.5
H64A C64 H64B 109.5
C61 C64 H64C 109.5
H64A C64 H64C 109.5
H64B C64 H64C 109.5
C68 C65 C67 110.7(5)
C68 C65 C66 114.6(4)
C67 C65 C66 107.1(6)
C68 C65 O7 119.4(4)
C67 C65 O7 97.2(4)
C66 C65 O7 106.0(4)
C65 C66 H66A 109.5
C65 C66 H66B 109.5
H66A C66 H66B 109.5
C65 C66 H66C 109.5
H66A C66 H66C 109.5
H66B C66 H66C 109.5
C65 C67 H67A 109.5
C65 C67 H67B 109.5
H67A C67 H67B 109.5
C65 C67 H67C 109.5
H67A C67 H67C 109.5
H67B C67 H67C 109.5
C65 C68 H68A 109.5
C65 C68 H68B 109.5
H68A C68 H68B 109.5
C65 C68 H68C 109.5
H68A C68 H68C 109.5
H68B C68 H68C 109.5
O2 C69B H69A 109.5
O2 C69B H69B 109.5
H69A C69B H69B 109.5
O2 C69B H69C 109.5
H69A C69B H69C 109.5
H69B C69B H69C 109.5
O3 C69A H69D 109.5
O3 C69A H69E 109.5
H69D C69A H69E 109.5
O3 C69A H69F 109.5
H69D C69A H69F 109.5
H69E C69A H69F 109.5

loop_
_geom_bond_atom_site_label_1
_geom_bond_atom_site_label_2
_geom_bond_distance
O1 C56 1.365(4)
O1 C59 1.381(4)
O2 C52 1.410(4)
O2 C69B 1.4962(11)
O3 C43 1.436(4)
O3 C69A 1.4638(12)
O4 C46 1.441(4)
O4 O5 1.456(4)
O5 C61 1.469(5)
O6 O7 1.375(4)
O6 C49 1.482(4)
O7 C65 1.497(5)
O8A C55A 1.174(6)
O8A O9B 1.174(6)
O8B O9A 1.181(6)
O8B C55B 1.181(6)
C1 C9 1.387(5)
C1 C5 1.446(5)
C1 C2 1.465(5)
C2 C12 1.387(6)
C2 C3 1.446(6)
C3 C15 1.402(6)
C3 C4 1.451(6)
C4 C18 1.396(5)
C4 C5 1.444(6)
C5 C6 1.374(5)
C6 C20 1.442(5)
C6 C7 1.459(5)
C7 C8 1.382(5)
C7 C22 1.453(5)
C8 C25 1.441(5)
C8 C9 1.457(5)
C9 C10 1.439(5)
C10 C11 1.401(5)
C10 C26 1.460(6)
C11 C12 1.459(6)
C11 C29 1.468(5)
C12 C13 1.442(6)
C13 C14 1.396(6)
C13 C30 1.451(6)
C14 C15 1.441(6)
C14 C33 1.463(6)
C15 C16 1.441(6)
C16 C17 1.378(6)
C16 C34 1.456(6)
C17 C37 1.442(6)
C17 C18 1.458(6)
C18 C19 1.447(5)
C19 C20 1.386(5)
C19 C38 1.446(5)
C20 C21 1.441(5)
C21 C40 1.394(5)
C21 C22 1.444(5)
C22 C23 1.383(5)
C23 C24 1.417(5)
C23 C42 1.435(5)
C24 C25 1.403(5)
C24 C44 1.428(5)
C25 C26 1.421(5)
C26 C27 1.399(5)
C27 C45 1.423(5)
C27 C28 1.432(5)
C28 C29 1.392(6)
C28 C47 1.439(5)
C29 C30 1.438(6)
C30 C31 1.414(5)
C31 C32 1.433(6)
C31 C48 1.442(6)
C32 C33 1.406(6)
C32 C50 1.447(5)
C33 C34 1.453(6)
C34 C35 1.386(6)
C35 C51 1.436(5)
C35 C36 1.453(5)
C36 C37 1.401(5)
C36 C53 1.406(5)
C37 C38 1.411(5)
C38 C39 1.417(5)
C39 C54 1.430(5)
C39 C40 1.464(5)
C40 C41 1.452(5)
C41 C42 1.358(5)
C41 O9A 1.392(5)
C41 C55B 1.392(5)
C42 C43 1.555(5)
C43 C56 1.516(5)
C43 C44 1.554(5)
C44 C45 1.405(5)
C45 C46 1.520(5)
C46 C57 1.487(5)
C46 C47 1.517(5)
C47 C48 1.386(5)
C48 C49 1.519(5)
C49 C58 1.458(5)
C49 C50 1.538(6)
C50 C51 1.364(5)
C51 C52 1.570(5)
C52 C59 1.508(5)
C52 C53 1.564(5)
C53 C54 1.384(5)
C54 C55A 1.397(5)
C54 O9B 1.397(5)
O9B O9A 1.479(5)
O9B C55B 1.479(5)
C55A O9A 1.479(5)
C55A C55B 1.479(5)
C56 C57 1.345(5)
C57 C58 1.431(5)
C58 C59 1.361(5)
C61 C64 1.490(7)
C61 C62 1.535(7)
C61 C63 1.557(7)
C62 H62A 0.9600
C62 H62B 0.9600
C62 H62C 0.9600
C63 H63A 0.9600
C63 H63B 0.9600
C63 H63C 0.9600
C64 H64A 0.9600
C64 H64B 0.9600
C64 H64C 0.9600
C65 C68 1.449(6)
C65 C67 1.465(7)
C65 C66 1.475(6)
C66 H66A 0.9600
C66 H66B 0.9600
C66 H66C 0.9600
C67 H67A 0.9600
C67 H67B 0.9600
C67 H67C 0.9600
C68 H68A 0.9600
C68 H68B 0.9600
C68 H68C 0.9600
C69B H69A 0.9600
C69B H69B 0.9600
C69B H69C 0.9600
C69A H69D 0.9600
C69A H69E 0.9600
C69A H69F 0.9600
